data_7027392
loop_
_publ_author_name
'Chang, Ho-Chol'
'Ishii, Tomohiko'
'Kondo, Mitsuru'
'Kitagawa, Susumu'

_publ_section_title
;
 Synthesis, X-ray crystal structures and properties of chromium complexes
 with semiquinonate and catecholate
;
_journal_issue 15
_journal_name_full 'Journal of the Chemical Society, Dalton Transactions'
_journal_page_first 2467
_journal_paper_doi 10.1039/a902162k
_journal_year 1999
_chemical_formula_sum 'C34 H16 Cl12 Co Cr O6'
_chemical_formula_weight 1056.86
_space_group_IT_number 2
_symmetry_cell_setting triclinic
_symmetry_Int_Tables_number 2
_symmetry_space_group_name_Hall '-P 1'
_symmetry_space_group_name_H-M 'P -1'
_audit_creation_date 'Thu Mar 11 14:41:45 1999'
_audit_creation_method 'from TEXRAY.INF file'
_cell_angle_alpha 104.95(2)
_cell_angle_beta 112.45(2)
_cell_angle_gamma 81.65(2)
_cell_formula_units_Z 2
_cell_length_a 13.961(3)
_cell_length_b 14.297(3)
_cell_length_c 10.950(4)
_cell_measurement_reflns_used 25
_cell_measurement_temperature 296.2
_cell_measurement_theta_max 15.0
_cell_measurement_theta_min 14.3
_cell_volume 1948.9(10)
_computing_cell_refinement 'Rigaku/AFC Diffractometer Control'
_computing_data_collection 'Rigaku/AFC Diffractometer Control'
_computing_data_reduction teXsan
_computing_publication_material teXsan
_computing_structure_refinement teXsan
_diffrn_ambient_temperature 296.2
_diffrn_measurement_device_type 'Rigaku AFC7R'
_diffrn_measurement_method \w-2\q
_diffrn_orient_matrix_UB_11 -0.06770
_diffrn_orient_matrix_UB_12 -0.02848
_diffrn_orient_matrix_UB_13 -0.02290
_diffrn_orient_matrix_UB_21 0.03781
_diffrn_orient_matrix_UB_22 -0.06107
_diffrn_orient_matrix_UB_23 0.02578
_diffrn_orient_matrix_UB_31 0.00323
_diffrn_orient_matrix_UB_32 0.02675
_diffrn_orient_matrix_UB_33 0.09528
_diffrn_radiation_detector 'scintillation counter'
_diffrn_radiation_monochromator graphite
_diffrn_radiation_source 'Rigaku rotating anode'
_diffrn_radiation_type 'Mo K\a'
_diffrn_radiation_wavelength 0.7107
_diffrn_reflns_av_R_equivalents 0.031
_diffrn_reflns_av_sigmaI/netI 0.124
_diffrn_reflns_limit_h_max 18
_diffrn_reflns_limit_h_min 0
_diffrn_reflns_limit_k_max 18
_diffrn_reflns_limit_k_min -18
_diffrn_reflns_limit_l_max 13
_diffrn_reflns_limit_l_min -14
_diffrn_reflns_number 9316
_diffrn_reflns_reduction_process 'Lp corrections applied'
_diffrn_reflns_theta_max 27.51
_diffrn_reflns_theta_min 2.79
_diffrn_standards_decay_% -2.51
_diffrn_standards_interval_count 150
_diffrn_standards_number 3
_exptl_absorpt_coefficient_mu 1.571
_exptl_absorpt_correction_T_max 0.999
_exptl_absorpt_correction_T_min 0.909
_exptl_absorpt_correction_type psi-scan
_exptl_absorpt_process_details '(North, Phillips & Mathews, 1968)'
_exptl_crystal_colour black
_exptl_crystal_density_diffrn 1.801
_exptl_crystal_density_method 'not measured'
_exptl_crystal_description cubic
_exptl_crystal_F_000 1046.00
_exptl_crystal_size_max 0.500
_exptl_crystal_size_mid 0.500
_exptl_crystal_size_min 0.300
_refine_diff_density_max 0.36
_refine_diff_density_min -0.39
_refine_ls_extinction_coef 0.0039(5)
_refine_ls_extinction_method 'Zachariasen(1967) type 2 Gaussian isotropic'
_refine_ls_goodness_of_fit_ref 1.478
_refine_ls_hydrogen_treatment noref
_refine_ls_matrix_type full
_refine_ls_number_constraints 0
_refine_ls_number_parameters 488
_refine_ls_number_reflns 4538
_refine_ls_number_restraints 0
_refine_ls_R_factor_all 0.0417
_refine_ls_R_factor_gt 0.0417
_refine_ls_shift/su_max 0.0000
_refine_ls_shift/su_mean 0.0000
_refine_ls_structure_factor_coef F
_refine_ls_weighting_details 'w = 1/[\s^2^(Fo) + 0.00009|Fo|^2^]'
_refine_ls_weighting_scheme calc
_refine_ls_wR_factor_gt 0.0450
_refine_ls_wR_factor_ref 0.0450
_reflns_number_gt 4538
_reflns_number_total 8945
_reflns_observed_criterion >2.0sigma(I)
_cod_data_source_file 902162ksup1.cif
_cod_data_source_block 2a
_cod_original_cell_volume 1948(1)
_cod_original_sg_symbol_H-M P-1
_cod_original_formula_sum 'C34 H16 Cl12 Co Cr O6 '
_cod_database_code 7027392

loop_
_symmetry_equiv_pos_as_xyz
'x, y, z'
'-x, -y, -z'

loop_
_atom_site_label
_atom_site_type_symbol
_atom_site_fract_x
_atom_site_fract_y
_atom_site_fract_z
_atom_site_U_iso_or_equiv
_atom_site_adp_type
_atom_site_occupancy
_atom_site_calc_flag
Co(1) Co 0.17653(6) 0.34949(6) 0.81955(8) 0.0600(3) Uani 1.00 d
Cr(1) Cr 0.19508(6) 0.28115(6) 0.31942(8) 0.0386(2) Uani 1.00 d
Cl(1) Cl -0.1111(1) 0.3397(1) 0.4588(2) 0.0803(6) Uani 1.00 d
Cl(2) Cl -0.3152(1) 0.3006(1) 0.2036(2) 0.0843(6) Uani 1.00 d
Cl(3) Cl -0.3061(1) 0.2413(1) -0.0832(2) 0.0781(5) Uani 1.00 d
Cl(4) Cl -0.0928(1) 0.2134(1) -0.1219(1) 0.0720(5) Uani 1.00 d
Cl(5) Cl 0.2670(1) -0.0326(1) 0.4497(2) 0.0748(6) Uani 1.00 d
Cl(6) Cl 0.4607(1) -0.1436(1) 0.3835(1) 0.0714(5) Uani 1.00 d
Cl(7) Cl 0.5495(1) -0.0662(1) 0.2128(2) 0.0718(5) Uani 1.00 d
Cl(8) Cl 0.4694(1) 0.1338(1) 0.1365(1) 0.0549(4) Uani 1.00 d
Cl(9) Cl 0.4774(1) 0.3914(1) 0.7535(1) 0.0596(4) Uani 1.00 d
Cl(10) Cl 0.5456(1) 0.5952(1) 0.7680(2) 0.0636(5) Uani 1.00 d
Cl(11) Cl 0.4232(1) 0.7045(1) 0.5392(2) 0.0753(6) Uani 1.00 d
Cl(12) Cl 0.2375(1) 0.6092(1) 0.2891(1) 0.0667(5) Uani 1.00 d
O(1) O 0.0771(2) 0.3126(2) 0.3809(3) 0.047(1) Uani 1.00 d
O(2) O 0.0841(2) 0.2537(2) 0.1426(3) 0.0444(10) Uani 1.00 d
O(3) O 0.2093(2) 0.1529(2) 0.3548(3) 0.044(1) Uani 1.00 d
O(4) O 0.2987(2) 0.2270(2) 0.2396(3) 0.0398(9) Uani 1.00 d
O(5) O 0.2988(2) 0.3231(2) 0.4969(3) 0.0422(10) Uani 1.00 d
O(6) O 0.2031(2) 0.4109(2) 0.3026(3) 0.0443(10) Uani 1.00 d
C(1) C -0.0110(4) 0.2964(3) 0.2824(5) 0.041(1) Uani 1.00 d
C(2) C -0.1078(4) 0.3051(4) 0.2985(5) 0.046(2) Uani 1.00 d
C(3) C -0.1971(4) 0.2887(4) 0.1856(6) 0.051(2) Uani 1.00 d
C(4) C -0.1935(4) 0.2617(4) 0.0546(5) 0.048(2) Uani 1.00 d
C(5) C -0.1000(4) 0.2508(3) 0.0370(5) 0.042(1) Uani 1.00 d
C(6) C -0.0073(4) 0.2668(3) 0.1495(4) 0.038(1) Uani 1.00 d
C(7) C 0.2883(4) 0.1024(3) 0.3326(4) 0.039(1) Uani 1.00 d
C(8) C 0.3266(4) 0.0122(4) 0.3665(5) 0.046(2) Uani 1.00 d
C(9) C 0.4082(4) -0.0366(3) 0.3343(5) 0.046(1) Uani 1.00 d
C(10) C 0.4519(4) 0.0002(3) 0.2613(5) 0.045(1) Uani 1.00 d
C(11) C 0.4168(4) 0.0882(3) 0.2265(4) 0.040(1) Uani 1.00 d
C(12) C 0.3361(3) 0.1423(3) 0.2647(4) 0.036(1) Uani 1.00 d
C(13) C 0.3317(3) 0.4081(3) 0.5124(5) 0.037(1) Uani 1.00 d
C(14) C 0.4130(4) 0.4523(3) 0.6247(5) 0.041(1) Uani 1.00 d
C(15) C 0.4428(4) 0.5419(4) 0.6312(5) 0.044(1) Uani 1.00 d
C(16) C 0.3887(4) 0.5901(3) 0.5263(5) 0.045(2) Uani 1.00 d
C(17) C 0.3069(4) 0.5489(3) 0.4165(5) 0.043(1) Uani 1.00 d
C(18) C 0.2787(4) 0.4569(3) 0.4054(5) 0.039(1) Uani 1.00 d
C(19) C 0.1328(9) 0.4620(6) 0.9439(9) 0.115(4) Uani 1.00 d
C(20) C 0.0605(6) 0.4517(6) 0.812(1) 0.112(3) Uani 1.00 d
C(21) C 0.1091(8) 0.4601(5) 0.7295(8) 0.101(3) Uani 1.00 d
C(22) C 0.2127(7) 0.4768(5) 0.806(1) 0.093(3) Uani 1.00 d
C(23) C 0.2271(6) 0.4788(5) 0.9380(9) 0.096(3) Uani 1.00 d
C(24) C 0.193(1) 0.2311(8) 0.889(1) 0.174(6) Uani 1.00 d
C(25) C 0.1212(9) 0.2176(6) 0.762(1) 0.132(5) Uani 1.00 d
C(26) C 0.1634(8) 0.2269(5) 0.6752(7) 0.086(3) Uani 1.00 d
C(27) C 0.2635(7) 0.2447(5) 0.7430(9) 0.084(3) Uani 1.00 d
C(28) C 0.2871(8) 0.2472(6) 0.878(1) 0.132(4) Uani 1.00 d
C(29) C 0.147(1) -0.0156(7) 0.9212(10) 0.123(4) Uani 1.00 d
C(30) C 0.046(1) -0.0275(7) 0.827(2) 0.130(5) Uani 1.00 d
C(31) C 0.0321(7) -0.0517(7) 0.697(1) 0.111(4) Uani 1.00 d
C(32) C 0.1111(9) -0.0646(7) 0.6536(9) 0.110(4) Uani 1.00 d
C(33) C 0.2083(7) -0.0551(7) 0.744(1) 0.107(4) Uani 1.00 d
C(34) C 0.2272(7) -0.0299(7) 0.878(1) 0.107(3) Uani 1.00 d
H(1) H 0.1187 0.4576 1.0244 0.1349 Uiso 1.00 calc
H(2) H -0.0129 0.4377 0.7819 0.1329 Uiso 1.00 calc
H(3) H 0.0779 0.4539 0.6306 0.1208 Uiso 1.00 calc
H(4) H 0.2667 0.4852 0.7721 0.1131 Uiso 1.00 calc
H(5) H 0.2922 0.4881 1.0143 0.1181 Uiso 1.00 calc
H(6) H 0.1797 0.2265 0.9670 0.1871 Uiso 1.00 calc
H(7) H 0.0469 0.2061 0.7350 0.1556 Uiso 1.00 calc
H(8) H 0.1273 0.2245 0.5781 0.1050 Uiso 1.00 calc
H(9) H 0.3120 0.2565 0.7031 0.1028 Uiso 1.00 calc
H(10) H 0.3550 0.2573 0.9520 0.1630 Uiso 1.00 calc
H(11) H 0.1630 0.0022 1.0199 0.1440 Uiso 1.00 calc
H(12) H -0.0100 -0.0172 0.8645 0.1539 Uiso 1.00 calc
H(13) H -0.0397 -0.0593 0.6326 0.1369 Uiso 1.00 calc
H(14) H 0.0975 -0.0812 0.5565 0.1312 Uiso 1.00 calc
H(15) H 0.2671 -0.0683 0.7120 0.1282 Uiso 1.00 calc
H(16) H 0.2989 -0.0216 0.9430 0.1265 Uiso 1.00 calc

loop_
_atom_site_aniso_label
_atom_site_aniso_U_11
_atom_site_aniso_U_22
_atom_site_aniso_U_33
_atom_site_aniso_U_12
_atom_site_aniso_U_13
_atom_site_aniso_U_23
Co(1) 0.0731(6) 0.0613(5) 0.0472(4) 0.0130(4) 0.0271(4) 0.0147(4)
Cr(1) 0.0340(4) 0.0464(5) 0.0367(4) -0.0004(3) 0.0129(3) 0.0112(4)
Cl(1) 0.0638(10) 0.120(1) 0.0569(9) -0.0004(9) 0.0373(8) -0.0033(9)
Cl(2) 0.0429(8) 0.109(1) 0.097(1) 0.0010(9) 0.0354(9) 0.000(1)
Cl(3) 0.0442(8) 0.100(1) 0.065(1) -0.0022(8) -0.0048(7) 0.0122(9)
Cl(4) 0.0664(10) 0.104(1) 0.0357(7) 0.0081(9) 0.0119(7) 0.0150(8)
Cl(5) 0.099(1) 0.075(1) 0.070(1) -0.0256(9) 0.0310(9) 0.0347(9)
Cl(6) 0.095(1) 0.0418(8) 0.0593(9) -0.0016(8) 0.0005(8) 0.0221(7)
Cl(7) 0.0682(10) 0.0621(10) 0.081(1) 0.0238(8) 0.0315(9) 0.0162(8)
Cl(8) 0.0565(8) 0.0633(9) 0.0596(8) 0.0038(7) 0.0335(7) 0.0216(7)
Cl(9) 0.0541(8) 0.0606(9) 0.0533(8) 0.0021(7) 0.0013(7) 0.0241(7)
Cl(10) 0.0498(8) 0.0610(9) 0.0705(10) -0.0129(7) 0.0167(7) -0.0010(7)
Cl(11) 0.114(1) 0.0487(9) 0.081(1) -0.0219(9) 0.048(1) 0.0120(8)
Cl(12) 0.097(1) 0.0550(9) 0.0555(9) 0.0122(8) 0.0298(8) 0.0299(7)
O(1) 0.037(2) 0.065(2) 0.037(2) 0.001(2) 0.016(2) 0.008(2)
O(2) 0.041(2) 0.059(2) 0.032(2) 0.004(2) 0.013(1) 0.010(2)
O(3) 0.044(2) 0.049(2) 0.045(2) -0.012(2) 0.018(2) 0.012(2)
O(4) 0.040(2) 0.042(2) 0.045(2) 0.003(1) 0.020(2) 0.017(2)
O(5) 0.041(2) 0.046(2) 0.039(2) -0.004(2) 0.007(1) 0.018(2)
O(6) 0.048(2) 0.044(2) 0.039(2) 0.007(2) 0.013(2) 0.016(2)
C(1) 0.040(3) 0.041(3) 0.040(3) 0.001(2) 0.016(2) 0.006(2)
C(2) 0.045(3) 0.052(3) 0.041(3) 0.005(2) 0.021(2) 0.008(2)
C(3) 0.038(3) 0.052(3) 0.063(4) 0.003(2) 0.021(3) 0.008(3)
C(4) 0.038(3) 0.044(3) 0.052(3) 0.001(2) 0.009(2) 0.008(2)
C(5) 0.048(3) 0.038(3) 0.035(3) 0.005(2) 0.009(2) 0.011(2)
C(6) 0.041(3) 0.037(3) 0.036(3) 0.007(2) 0.013(2) 0.013(2)
C(7) 0.043(3) 0.043(3) 0.027(2) -0.013(2) 0.008(2) 0.006(2)
C(8) 0.055(3) 0.046(3) 0.039(3) -0.015(3) 0.012(2) 0.014(2)
C(9) 0.059(3) 0.032(3) 0.038(3) -0.006(2) 0.002(2) 0.013(2)
C(10) 0.043(3) 0.041(3) 0.043(3) 0.006(2) 0.010(2) 0.007(2)
C(11) 0.043(3) 0.044(3) 0.033(3) -0.003(2) 0.012(2) 0.011(2)
C(12) 0.037(3) 0.041(3) 0.030(2) -0.006(2) 0.008(2) 0.010(2)
C(13) 0.038(3) 0.039(3) 0.038(3) 0.001(2) 0.016(2) 0.013(2)
C(14) 0.040(3) 0.045(3) 0.043(3) 0.007(2) 0.018(2) 0.016(2)
C(15) 0.046(3) 0.048(3) 0.041(3) -0.006(2) 0.020(2) 0.003(2)
C(16) 0.057(3) 0.036(3) 0.054(3) -0.001(2) 0.034(3) 0.008(2)
C(17) 0.058(3) 0.037(3) 0.045(3) 0.007(2) 0.030(3) 0.015(2)
C(18) 0.041(3) 0.041(3) 0.038(3) 0.011(2) 0.019(2) 0.012(2)
C(19) 0.144(9) 0.105(7) 0.086(6) 0.023(6) 0.067(6) -0.019(5)
C(20) 0.075(6) 0.106(7) 0.129(8) 0.030(5) 0.038(6) -0.005(6)
C(21) 0.119(7) 0.061(5) 0.086(6) 0.023(5) 0.001(5) 0.020(4)
C(22) 0.099(6) 0.059(5) 0.122(7) 0.007(4) 0.039(6) 0.024(5)
C(23) 0.081(6) 0.077(5) 0.083(6) 0.007(4) -0.005(5) -0.002(4)
C(24) 0.38(2) 0.103(8) 0.117(8) 0.06(1) 0.17(1) 0.070(7)
C(25) 0.19(1) 0.078(6) 0.19(1) -0.022(6) 0.14(1) 0.015(7)
C(26) 0.135(7) 0.057(4) 0.071(5) 0.001(5) 0.048(5) 0.008(4)
C(27) 0.097(6) 0.059(4) 0.119(7) 0.030(4) 0.066(5) 0.036(4)
C(28) 0.152(9) 0.083(6) 0.099(7) 0.068(6) -0.002(6) 0.025(5)
C(29) 0.21(1) 0.084(6) 0.093(7) -0.040(8) 0.071(8) 0.008(5)
C(30) 0.16(1) 0.080(7) 0.21(1) 0.001(7) 0.13(1) 0.028(8)
C(31) 0.071(6) 0.092(7) 0.17(1) -0.007(5) 0.029(7) 0.053(7)
C(32) 0.114(7) 0.126(8) 0.093(6) -0.033(6) 0.025(6) 0.033(5)
C(33) 0.092(7) 0.128(8) 0.129(8) -0.014(6) 0.050(6) 0.049(7)
C(34) 0.093(7) 0.108(7) 0.104(7) -0.036(5) -0.004(6) 0.041(6)

loop_
_atom_type_symbol
_atom_type_description
_atom_type_scat_dispersion_real
_atom_type_scat_dispersion_imag
_atom_type_scat_source
Cr Cr 0.321 0.624
;International Tables for Crystallography
(1992, Vol. C, Tables 4.2.6.8 and 6.1.1.1)
;
Co Co 0.349 0.972
;International Tables for Crystallography
(1992, Vol. C, Tables 4.2.6.8 and 6.1.1.1)
;
C C 0.003 0.002
;International Tables for Crystallography
(1992, Vol. C, Tables 4.2.6.8 and 6.1.1.1)
;
H H 0.000 0.000
;International Tables for Crystallography
(1992, Vol. C, Table 6.1.1.2)
;
Cl Cl 0.148 0.159
;International Tables for Crystallography
(1992, Vol. C, Tables 4.2.6.8 and 6.1.1.1)
;
O O 0.011 0.006
;International Tables for Crystallography
(1992, Vol. C, Tables 4.2.6.8 and 6.1.1.1)
;

loop_
_geom_angle_atom_site_label_1
_geom_angle_atom_site_label_2
_geom_angle_atom_site_label_3
_geom_angle
_geom_angle_site_symmetry_1
_geom_angle_site_symmetry_2
_geom_angle_site_symmetry_3
_geom_angle_publ_flag
C(19) Co(1) C(20) 40.5(3) 1_555 1_555 1_555 yes
C(19) Co(1) C(21) 67.7(4) 1_555 1_555 1_555 yes
C(19) Co(1) C(22) 68.2(4) 1_555 1_555 1_555 yes
C(19) Co(1) C(23) 40.8(3) 1_555 1_555 1_555 yes
C(19) Co(1) C(24) 108.7(4) 1_555 1_555 1_555 yes
C(19) Co(1) C(25) 124.1(4) 1_555 1_555 1_555 yes
C(19) Co(1) C(26) 158.1(4) 1_555 1_555 1_555 yes
C(19) Co(1) C(27) 161.9(4) 1_555 1_555 1_555 yes
C(19) Co(1) C(28) 125.7(4) 1_555 1_555 1_555 yes
C(20) Co(1) C(21) 39.6(3) 1_555 1_555 1_555 yes
C(20) Co(1) C(22) 67.5(4) 1_555 1_555 1_555 yes
C(20) Co(1) C(23) 67.5(3) 1_555 1_555 1_555 yes
C(20) Co(1) C(24) 125.2(5) 1_555 1_555 1_555 yes
C(20) Co(1) C(25) 110.2(4) 1_555 1_555 1_555 yes
C(20) Co(1) C(26) 122.8(4) 1_555 1_555 1_555 yes
C(20) Co(1) C(27) 155.8(4) 1_555 1_555 1_555 yes
C(20) Co(1) C(28) 163.0(5) 1_555 1_555 1_555 yes
C(21) Co(1) C(22) 40.3(3) 1_555 1_555 1_555 yes
C(21) Co(1) C(23) 67.2(3) 1_555 1_555 1_555 yes
C(21) Co(1) C(24) 160.4(6) 1_555 1_555 1_555 yes
C(21) Co(1) C(25) 125.0(5) 1_555 1_555 1_555 yes
C(21) Co(1) C(26) 108.5(3) 1_555 1_555 1_555 yes
C(21) Co(1) C(27) 121.2(4) 1_555 1_555 1_555 yes
C(21) Co(1) C(28) 155.9(5) 1_555 1_555 1_555 yes
C(22) Co(1) C(23) 40.0(3) 1_555 1_555 1_555 yes
C(22) Co(1) C(24) 158.2(6) 1_555 1_555 1_555 yes
C(22) Co(1) C(25) 159.7(5) 1_555 1_555 1_555 yes
C(22) Co(1) C(26) 123.8(3) 1_555 1_555 1_555 yes
C(22) Co(1) C(27) 107.5(3) 1_555 1_555 1_555 yes
C(22) Co(1) C(28) 120.9(5) 1_555 1_555 1_555 yes
C(23) Co(1) C(24) 123.6(5) 1_555 1_555 1_555 yes
C(23) Co(1) C(25) 159.6(5) 1_555 1_555 1_555 yes
C(23) Co(1) C(26) 159.6(4) 1_555 1_555 1_555 yes
C(23) Co(1) C(27) 124.8(4) 1_555 1_555 1_555 yes
C(23) Co(1) C(28) 108.5(4) 1_555 1_555 1_555 yes
C(24) Co(1) C(25) 39.7(5) 1_555 1_555 1_555 yes
C(24) Co(1) C(26) 67.2(4) 1_555 1_555 1_555 yes
C(24) Co(1) C(27) 68.3(4) 1_555 1_555 1_555 yes
C(24) Co(1) C(28) 42.0(5) 1_555 1_555 1_555 yes
C(25) Co(1) C(26) 39.0(3) 1_555 1_555 1_555 yes
C(25) Co(1) C(27) 65.8(3) 1_555 1_555 1_555 yes
C(25) Co(1) C(28) 67.4(5) 1_555 1_555 1_555 yes
C(26) Co(1) C(27) 38.8(3) 1_555 1_555 1_555 yes
C(26) Co(1) C(28) 66.8(3) 1_555 1_555 1_555 yes
C(27) Co(1) C(28) 40.2(3) 1_555 1_555 1_555 yes
O(1) Cr(1) O(2) 81.9(1) 1_555 1_555 1_555 yes
O(1) Cr(1) O(3) 89.6(1) 1_555 1_555 1_555 yes
O(1) Cr(1) O(4) 169.0(1) 1_555 1_555 1_555 yes
O(1) Cr(1) O(5) 95.1(1) 1_555 1_555 1_555 yes
O(1) Cr(1) O(6) 95.4(1) 1_555 1_555 1_555 yes
O(2) Cr(1) O(3) 96.6(1) 1_555 1_555 1_555 yes
O(2) Cr(1) O(4) 91.1(1) 1_555 1_555 1_555 yes
O(2) Cr(1) O(5) 173.6(1) 1_555 1_555 1_555 yes
O(2) Cr(1) O(6) 91.3(1) 1_555 1_555 1_555 yes
O(3) Cr(1) O(4) 82.7(1) 1_555 1_555 1_555 yes
O(3) Cr(1) O(5) 88.9(1) 1_555 1_555 1_555 yes
O(3) Cr(1) O(6) 171.1(1) 1_555 1_555 1_555 yes
O(4) Cr(1) O(5) 92.6(1) 1_555 1_555 1_555 yes
O(4) Cr(1) O(6) 93.3(1) 1_555 1_555 1_555 yes
O(5) Cr(1) O(6) 83.3(1) 1_555 1_555 1_555 yes
Cr(1) O(1) C(1) 112.6(3) 1_555 1_555 1_555 yes
Cr(1) O(2) C(6) 113.1(3) 1_555 1_555 1_555 yes
Cr(1) O(3) C(7) 112.2(3) 1_555 1_555 1_555 yes
Cr(1) O(4) C(12) 112.0(3) 1_555 1_555 1_555 yes
Cr(1) O(5) C(13) 112.0(3) 1_555 1_555 1_555 yes
Cr(1) O(6) C(18) 111.9(3) 1_555 1_555 1_555 yes
O(1) C(1) C(2) 124.6(4) 1_555 1_555 1_555 yes
O(1) C(1) C(6) 116.2(4) 1_555 1_555 1_555 yes
C(2) C(1) C(6) 119.2(4) 1_555 1_555 1_555 yes
Cl(1) C(2) C(1) 118.8(4) 1_555 1_555 1_555 yes
Cl(1) C(2) C(3) 121.7(4) 1_555 1_555 1_555 yes
C(1) C(2) C(3) 119.5(4) 1_555 1_555 1_555 yes
Cl(2) C(3) C(2) 120.0(4) 1_555 1_555 1_555 yes
Cl(2) C(3) C(4) 118.9(4) 1_555 1_555 1_555 yes
C(2) C(3) C(4) 121.1(5) 1_555 1_555 1_555 yes
Cl(3) C(4) C(3) 119.7(4) 1_555 1_555 1_555 yes
Cl(3) C(4) C(5) 120.0(4) 1_555 1_555 1_555 yes
C(3) C(4) C(5) 120.2(4) 1_555 1_555 1_555 yes
Cl(4) C(5) C(4) 121.2(4) 1_555 1_555 1_555 yes
Cl(4) C(5) C(6) 118.4(4) 1_555 1_555 1_555 yes
C(4) C(5) C(6) 120.3(4) 1_555 1_555 1_555 yes
O(2) C(6) C(1) 116.1(4) 1_555 1_555 1_555 yes
O(2) C(6) C(5) 124.4(4) 1_555 1_555 1_555 yes
C(1) C(6) C(5) 119.5(4) 1_555 1_555 1_555 yes
O(3) C(7) C(8) 125.2(4) 1_555 1_555 1_555 yes
O(3) C(7) C(12) 115.6(4) 1_555 1_555 1_555 yes
C(8) C(7) C(12) 119.2(4) 1_555 1_555 1_555 yes
Cl(5) C(8) C(7) 117.5(4) 1_555 1_555 1_555 yes
Cl(5) C(8) C(9) 122.1(4) 1_555 1_555 1_555 yes
C(7) C(8) C(9) 120.4(5) 1_555 1_555 1_555 yes
Cl(6) C(9) C(8) 120.9(4) 1_555 1_555 1_555 yes
Cl(6) C(9) C(10) 118.7(4) 1_555 1_555 1_555 yes
C(8) C(9) C(10) 120.4(4) 1_555 1_555 1_555 yes
Cl(7) C(10) C(9) 119.6(4) 1_555 1_555 1_555 yes
Cl(7) C(10) C(11) 119.5(4) 1_555 1_555 1_555 yes
C(9) C(10) C(11) 120.9(5) 1_555 1_555 1_555 yes
Cl(8) C(11) C(10) 121.3(4) 1_555 1_555 1_555 yes
Cl(8) C(11) C(12) 119.0(4) 1_555 1_555 1_555 yes
C(10) C(11) C(12) 119.7(4) 1_555 1_555 1_555 yes
O(4) C(12) C(7) 116.0(4) 1_555 1_555 1_555 yes
O(4) C(12) C(11) 124.7(4) 1_555 1_555 1_555 yes
C(7) C(12) C(11) 119.3(4) 1_555 1_555 1_555 yes
O(5) C(13) C(14) 124.7(4) 1_555 1_555 1_555 yes
O(5) C(13) C(18) 116.0(4) 1_555 1_555 1_555 yes
C(14) C(13) C(18) 119.3(4) 1_555 1_555 1_555 yes
Cl(9) C(14) C(13) 118.7(4) 1_555 1_555 1_555 yes
Cl(9) C(14) C(15) 120.9(4) 1_555 1_555 1_555 yes
C(13) C(14) C(15) 120.5(4) 1_555 1_555 1_555 yes
Cl(10) C(15) C(14) 120.5(4) 1_555 1_555 1_555 yes
Cl(10) C(15) C(16) 119.7(4) 1_555 1_555 1_555 yes
C(14) C(15) C(16) 119.7(5) 1_555 1_555 1_555 yes
Cl(11) C(16) C(15) 119.3(4) 1_555 1_555 1_555 yes
Cl(11) C(16) C(17) 120.0(4) 1_555 1_555 1_555 yes
C(15) C(16) C(17) 120.7(4) 1_555 1_555 1_555 yes
Cl(12) C(17) C(16) 121.0(4) 1_555 1_555 1_555 yes
Cl(12) C(17) C(18) 118.6(4) 1_555 1_555 1_555 yes
C(16) C(17) C(18) 120.4(4) 1_555 1_555 1_555 yes
O(6) C(18) C(13) 116.0(4) 1_555 1_555 1_555 yes
O(6) C(18) C(17) 124.6(4) 1_555 1_555 1_555 yes
C(13) C(18) C(17) 119.4(5) 1_555 1_555 1_555 yes
Co(1) C(19) C(20) 69.8(4) 1_555 1_555 1_555 yes
Co(1) C(19) C(23) 69.7(4) 1_555 1_555 1_555 yes
Co(1) C(19) H(1) 125.0(7) 1_555 1_555 1_555 no
C(20) C(19) C(23) 106.4(8) 1_555 1_555 1_555 yes
C(20) C(19) H(1) 125(1) 1_555 1_555 1_555 no
C(23) C(19) H(1) 127(1) 1_555 1_555 1_555 no
Co(1) C(20) C(19) 69.7(4) 1_555 1_555 1_555 yes
Co(1) C(20) C(21) 70.1(4) 1_555 1_555 1_555 yes
Co(1) C(20) H(2) 124.2(7) 1_555 1_555 1_555 no
C(19) C(20) C(21) 108.7(8) 1_555 1_555 1_555 yes
C(19) C(20) H(2) 126(1) 1_555 1_555 1_555 no
C(21) C(20) H(2) 124(1) 1_555 1_555 1_555 no
Co(1) C(21) C(20) 70.3(5) 1_555 1_555 1_555 yes
Co(1) C(21) C(22) 70.1(4) 1_555 1_555 1_555 yes
Co(1) C(21) H(2) 82.2(4) 1_555 1_555 1_555 no
Co(1) C(21) H(3) 124.3(6) 1_555 1_555 1_555 no
C(20) C(21) C(22) 109.0(8) 1_555 1_555 1_555 yes
C(20) C(21) H(2) 22.9(5) 1_555 1_555 1_555 no
C(20) C(21) H(3) 126(1) 1_555 1_555 1_555 no
C(22) C(21) H(2) 131.8(7) 1_555 1_555 1_555 no
C(22) C(21) H(3) 124(1) 1_555 1_555 1_555 no
H(2) C(21) H(3) 104.0(7) 1_555 1_555 1_555 no
Co(1) C(22) C(21) 69.5(4) 1_555 1_555 1_555 yes
Co(1) C(22) C(23) 69.9(5) 1_555 1_555 1_555 yes
Co(1) C(22) H(4) 125.4(5) 1_555 1_555 1_555 no
Co(1) C(22) H(5) 81.5(3) 1_555 1_555 1_555 no
C(21) C(22) C(23) 107.2(8) 1_555 1_555 1_555 yes
C(21) C(22) H(4) 126(1) 1_555 1_555 1_555 no
C(21) C(22) H(5) 129.2(7) 1_555 1_555 1_555 no
C(23) C(22) H(4) 126(1) 1_555 1_555 1_555 no
C(23) C(22) H(5) 22.0(4) 1_555 1_555 1_555 no
H(4) C(22) H(5) 104.1(7) 1_555 1_555 1_555 no
Co(1) C(23) C(19) 69.5(4) 1_555 1_555 1_555 yes
Co(1) C(23) C(22) 70.1(4) 1_555 1_555 1_555 yes
Co(1) C(23) H(5) 124.7(6) 1_555 1_555 1_555 no
C(19) C(23) C(22) 108.8(7) 1_555 1_555 1_555 yes
C(19) C(23) H(5) 125(1) 1_555 1_555 1_555 no
C(22) C(23) H(5) 125(1) 1_555 1_555 1_555 no
Co(1) C(24) C(25) 70.8(5) 1_555 1_555 1_555 yes
Co(1) C(24) C(28) 69.7(5) 1_555 1_555 1_555 yes
Co(1) C(24) H(6) 126.6(8) 1_555 1_555 1_555 no
Co(1) C(24) H(7) 81.9(5) 1_555 1_555 1_555 no
C(25) C(24) C(28) 105.8(8) 1_555 1_555 1_555 yes
C(25) C(24) H(6) 124(1) 1_555 1_555 1_555 no
C(25) C(24) H(7) 22.2(6) 1_555 1_555 1_555 no
C(28) C(24) H(6) 129(1) 1_555 1_555 1_555 no
C(28) C(24) H(7) 128.0(8) 1_555 1_555 1_555 no
H(6) C(24) H(7) 102(1) 1_555 1_555 1_555 no
Co(1) C(25) C(24) 69.5(6) 1_555 1_555 1_555 yes
Co(1) C(25) C(26) 71.0(5) 1_555 1_555 1_555 yes
Co(1) C(25) H(6) 82.3(4) 1_555 1_555 1_555 no
Co(1) C(25) H(7) 123.6(7) 1_555 1_555 1_555 no
Co(1) C(25) H(8) 82.2(4) 1_555 1_555 1_555 no
C(24) C(25) C(26) 110(1) 1_555 1_555 1_555 yes
C(24) C(25) H(6) 22.6(7) 1_555 1_555 1_555 no
C(24) C(25) H(7) 126(1) 1_555 1_555 1_555 no
C(24) C(25) H(8) 132.4(9) 1_555 1_555 1_555 no
C(26) C(25) H(6) 132.9(9) 1_555 1_555 1_555 no
C(26) C(25) H(7) 123(1) 1_555 1_555 1_555 no
C(26) C(25) H(8) 22.3(5) 1_555 1_555 1_555 no
H(6) C(25) H(7) 104.1(8) 1_555 1_555 1_555 no
H(6) C(25) H(8) 155.1(6) 1_555 1_555 1_555 no
H(7) C(25) H(8) 100.8(9) 1_555 1_555 1_555 no
Co(1) C(26) C(25) 69.9(5) 1_555 1_555 1_555 yes
Co(1) C(26) C(27) 70.4(4) 1_555 1_555 1_555 yes
Co(1) C(26) H(7) 82.3(3) 1_555 1_555 1_555 no
Co(1) C(26) H(8) 123.5(5) 1_555 1_555 1_555 no
Co(1) C(26) H(9) 82.3(3) 1_555 1_555 1_555 no
C(25) C(26) C(27) 108.8(8) 1_555 1_555 1_555 yes
C(25) C(26) H(7) 23.8(6) 1_555 1_555 1_555 no
C(25) C(26) H(8) 126(1) 1_555 1_555 1_555 no
C(25) C(26) H(9) 131.8(8) 1_555 1_555 1_555 no
C(27) C(26) H(7) 132.7(6) 1_555 1_555 1_555 no
C(27) C(26) H(8) 124.5(9) 1_555 1_555 1_555 no
C(27) C(26) H(9) 22.9(4) 1_555 1_555 1_555 no
H(7) C(26) H(8) 102.8(7) 1_555 1_555 1_555 no
H(7) C(26) H(9) 155.5(4) 1_555 1_555 1_555 no
H(8) C(26) H(9) 101.6(6) 1_555 1_555 1_555 no
Co(1) C(27) C(26) 70.8(4) 1_555 1_555 1_555 yes
Co(1) C(27) C(28) 69.7(4) 1_555 1_555 1_555 yes
Co(1) C(27) H(8) 82.6(3) 1_555 1_555 1_555 no
Co(1) C(27) H(9) 123.9(5) 1_555 1_555 1_555 no
C(26) C(27) C(28) 109.1(8) 1_555 1_555 1_555 yes
C(26) C(27) H(8) 23.2(4) 1_555 1_555 1_555 no
C(26) C(27) H(9) 125.3(9) 1_555 1_555 1_555 no
C(28) C(27) H(8) 132.2(8) 1_555 1_555 1_555 no
C(28) C(27) H(9) 125(1) 1_555 1_555 1_555 no
H(8) C(27) H(9) 102.1(6) 1_555 1_555 1_555 no
Co(1) C(28) C(24) 68.3(5) 1_555 1_555 1_555 yes
Co(1) C(28) C(27) 70.2(4) 1_555 1_555 1_555 yes
Co(1) C(28) H(10) 126.6(7) 1_555 1_555 1_555 no
C(24) C(28) C(27) 106.0(9) 1_555 1_555 1_555 yes
C(24) C(28) H(10) 126(1) 1_555 1_555 1_555 no
C(27) C(28) H(10) 127(1) 1_555 1_555 1_555 no
C(30) C(29) C(34) 119.8(9) 1_555 1_555 1_555 yes
C(30) C(29) H(11) 122(1) 1_555 1_555 1_555 no
C(30) C(29) H(12) 25.5(7) 1_555 1_555 1_555 no
C(30) C(29) H(16) 144.6(9) 1_555 1_555 1_555 no
C(34) C(29) H(11) 117(1) 1_555 1_555 1_555 no
C(34) C(29) H(12) 145.4(8) 1_555 1_555 1_555 no
C(34) C(29) H(16) 24.8(6) 1_555 1_555 1_555 no
H(11) C(29) H(12) 96.8(10) 1_555 1_555 1_555 no
H(11) C(29) H(16) 93(1) 1_555 1_555 1_555 no
H(12) C(29) H(16) 170.1(5) 1_555 1_555 1_555 no
C(29) C(30) C(31) 118.0(10) 1_555 1_555 1_555 yes
C(29) C(30) H(12) 116(1) 1_555 1_555 1_555 no
C(29) C(30) H(13) 144.4(9) 1_555 1_555 1_555 no
C(31) C(30) H(12) 125(1) 1_555 1_555 1_555 no
C(31) C(30) H(13) 26.4(6) 1_555 1_555 1_555 no
H(12) C(30) H(13) 98(1) 1_555 1_555 1_555 no
C(30) C(31) C(32) 122.1(10) 1_555 1_555 1_555 yes
C(30) C(31) H(12) 23.0(7) 1_555 1_555 1_555 no
C(30) C(31) H(13) 116(1) 1_555 1_555 1_555 no
C(30) C(31) H(14) 147.3(9) 1_555 1_555 1_555 no
C(32) C(31) H(12) 145.1(8) 1_555 1_555 1_555 no
C(32) C(31) H(13) 121(1) 1_555 1_555 1_555 no
C(32) C(31) H(14) 25.2(5) 1_555 1_555 1_555 no
H(12) C(31) H(13) 93.7(8) 1_555 1_555 1_555 no
H(12) C(31) H(14) 170.2(5) 1_555 1_555 1_555 no
H(13) C(31) H(14) 96.1(9) 1_555 1_555 1_555 no
C(31) C(32) C(33) 119.8(9) 1_555 1_555 1_555 yes
C(31) C(32) H(13) 24.5(6) 1_555 1_555 1_555 no
C(31) C(32) H(14) 119(1) 1_555 1_555 1_555 no
C(31) C(32) H(15) 144.7(8) 1_555 1_555 1_555 no
C(33) C(32) H(13) 144.3(8) 1_555 1_555 1_555 no
C(33) C(32) H(14) 120(1) 1_555 1_555 1_555 no
C(33) C(32) H(15) 25.0(5) 1_555 1_555 1_555 no
H(13) C(32) H(14) 94.9(7) 1_555 1_555 1_555 no
H(13) C(32) H(15) 169.1(5) 1_555 1_555 1_555 no
H(14) C(32) H(15) 95.8(8) 1_555 1_555 1_555 no
C(32) C(33) C(34) 121.0(9) 1_555 1_555 1_555 yes
C(32) C(33) H(14) 24.5(5) 1_555 1_555 1_555 no
C(32) C(33) H(15) 119(1) 1_555 1_555 1_555 no
C(32) C(33) H(16) 145.7(8) 1_555 1_555 1_555 no
C(34) C(33) H(14) 145.5(8) 1_555 1_555 1_555 no
C(34) C(33) H(15) 119(1) 1_555 1_555 1_555 no
C(34) C(33) H(16) 24.8(5) 1_555 1_555 1_555 no
H(14) C(33) H(15) 95.3(8) 1_555 1_555 1_555 no
H(14) C(33) H(16) 170.1(5) 1_555 1_555 1_555 no
H(15) C(33) H(16) 94.5(7) 1_555 1_555 1_555 no
C(29) C(34) C(33) 119.3(9) 1_555 1_555 1_555 yes
C(29) C(34) H(11) 25.8(6) 1_555 1_555 1_555 no
C(29) C(34) H(15) 144.5(8) 1_555 1_555 1_555 no
C(29) C(34) H(16) 120(1) 1_555 1_555 1_555 no
C(33) C(34) H(11) 145.1(8) 1_555 1_555 1_555 no
C(33) C(34) H(15) 25.2(5) 1_555 1_555 1_555 no
C(33) C(34) H(16) 120(1) 1_555 1_555 1_555 no
H(11) C(34) H(15) 170.2(4) 1_555 1_555 1_555 no
H(11) C(34) H(16) 94.5(8) 1_555 1_555 1_555 no
H(15) C(34) H(16) 95.2(8) 1_555 1_555 1_555 no

loop_
_geom_bond_atom_site_label_1
_geom_bond_atom_site_label_2
_geom_bond_distance
_geom_bond_site_symmetry_1
_geom_bond_site_symmetry_2
_geom_bond_publ_flag
Co(1) C(19) 2.008(7) 1_555 1_555 yes
Co(1) C(20) 2.010(7) 1_555 1_555 yes
Co(1) C(21) 2.006(7) 1_555 1_555 yes
Co(1) C(22) 2.014(7) 1_555 1_555 yes
Co(1) C(23) 2.011(7) 1_555 1_555 yes
Co(1) C(24) 1.981(9) 1_555 1_555 yes
Co(1) C(25) 1.998(8) 1_555 1_555 yes
Co(1) C(26) 2.012(7) 1_555 1_555 yes
Co(1) C(27) 2.006(6) 1_555 1_555 yes
Co(1) C(28) 2.000(7) 1_555 1_555 yes
Cr(1) O(1) 1.961(3) 1_555 1_555 yes
Cr(1) O(2) 1.949(3) 1_555 1_555 yes
Cr(1) O(3) 1.937(3) 1_555 1_555 yes
Cr(1) O(4) 1.935(3) 1_555 1_555 yes
Cr(1) O(5) 1.932(3) 1_555 1_555 yes
Cr(1) O(6) 1.933(3) 1_555 1_555 yes
Cl(1) C(2) 1.713(5) 1_555 1_555 yes
Cl(2) C(3) 1.714(5) 1_555 1_555 yes
Cl(3) C(4) 1.712(5) 1_555 1_555 yes
Cl(4) C(5) 1.721(5) 1_555 1_555 yes
Cl(5) C(8) 1.722(5) 1_555 1_555 yes
Cl(6) C(9) 1.722(5) 1_555 1_555 yes
Cl(7) C(10) 1.719(5) 1_555 1_555 yes
Cl(8) C(11) 1.720(5) 1_555 1_555 yes
Cl(9) C(14) 1.730(5) 1_555 1_555 yes
Cl(10) C(15) 1.724(5) 1_555 1_555 yes
Cl(11) C(16) 1.728(5) 1_555 1_555 yes
Cl(12) C(17) 1.724(5) 1_555 1_555 yes
O(1) C(1) 1.292(5) 1_555 1_555 yes
O(2) C(6) 1.291(5) 1_555 1_555 yes
O(3) C(7) 1.296(5) 1_555 1_555 yes
O(4) C(12) 1.302(5) 1_555 1_555 yes
O(5) C(13) 1.308(5) 1_555 1_555 yes
O(6) C(18) 1.314(5) 1_555 1_555 yes
C(1) C(2) 1.413(6) 1_555 1_555 yes
C(1) C(6) 1.425(6) 1_555 1_555 yes
C(2) C(3) 1.377(7) 1_555 1_555 yes
C(3) C(4) 1.405(7) 1_555 1_555 yes
C(4) C(5) 1.372(7) 1_555 1_555 yes
C(5) C(6) 1.403(6) 1_555 1_555 yes
C(7) C(8) 1.408(6) 1_555 1_555 yes
C(7) C(12) 1.425(6) 1_555 1_555 yes
C(8) C(9) 1.363(7) 1_555 1_555 yes
C(9) C(10) 1.404(7) 1_555 1_555 yes
C(10) C(11) 1.376(6) 1_555 1_555 yes
C(11) C(12) 1.408(6) 1_555 1_555 yes
C(13) C(14) 1.394(6) 1_555 1_555 yes
C(13) C(18) 1.420(6) 1_555 1_555 yes
C(14) C(15) 1.380(7) 1_555 1_555 yes
C(15) C(16) 1.400(7) 1_555 1_555 yes
C(16) C(17) 1.371(7) 1_555 1_555 yes
C(17) C(18) 1.389(6) 1_555 1_555 yes
C(19) C(20) 1.39(1) 1_555 1_555 yes
C(19) C(23) 1.40(1) 1_555 1_555 yes
C(20) C(21) 1.36(1) 1_555 1_555 yes
C(21) C(22) 1.39(1) 1_555 1_555 yes
C(22) C(23) 1.38(1) 1_555 1_555 yes
C(24) C(25) 1.35(2) 1_555 1_555 yes
C(24) C(28) 1.43(2) 1_555 1_555 yes
C(25) C(26) 1.34(1) 1_555 1_555 yes
C(26) C(27) 1.334(10) 1_555 1_555 yes
C(27) C(28) 1.38(1) 1_555 1_555 yes
C(29) C(30) 1.40(1) 1_555 1_555 yes
C(29) C(34) 1.35(1) 1_555 1_555 yes
C(30) C(31) 1.33(1) 1_555 1_555 yes
C(31) C(32) 1.33(1) 1_555 1_555 yes
C(32) C(33) 1.34(1) 1_555 1_555 yes
C(33) C(34) 1.34(1) 1_555 1_555 yes

loop_
_geom_contact_atom_site_label_1
_geom_contact_atom_site_label_2
_geom_contact_distance
_geom_contact_site_symmetry_1
_geom_contact_site_symmetry_2
Cl(1) C(17) 3.512(5) 1_555 2_566
Cl(2) C(15) 3.273(5) 1_555 2_566
Cl(2) C(16) 3.422(5) 1_555 2_566
Cl(2) Cl(10) 3.434(2) 1_555 2_566
Cl(3) Cl(6) 3.242(2) 1_555 2_555
Cl(3) C(9) 3.495(5) 1_555 2_555
Cl(3) Cl(9) 3.593(2) 1_555 1_454
Cl(4) Cl(12) 3.457(2) 1_555 2_565
Cl(6) Cl(11) 3.288(2) 1_555 1_545
Cl(6) C(9) 3.534(5) 1_555 2_656
Cl(6) C(8) 3.550(5) 1_555 2_656
Cl(6) Cl(9) 3.592(2) 1_555 2_656
Cl(7) C(27) 3.361(7) 1_555 2_656
Cl(7) C(28) 3.402(9) 1_555 2_656
Cl(8) C(28) 3.579(8) 1_555 1_554
Cl(8) Cl(11) 3.592(2) 1_555 2_666
Cl(10) C(17) 3.517(5) 1_555 2_666
Cl(10) C(18) 3.532(5) 1_555 2_666
O(1) C(26) 3.461(8) 1_555 1_555
O(2) C(24) 3.56(1) 1_555 1_554
O(4) C(24) 3.56(1) 1_555 1_554
O(5) C(27) 3.390(8) 1_555 1_555
C(1) C(21) 3.566(8) 1_555 2_566
C(2) C(21) 3.445(9) 1_555 2_566
C(2) C(22) 3.523(9) 1_555 2_566
C(3) C(22) 3.307(9) 1_555 2_566
C(4) C(29) 3.54(1) 1_555 2_556
C(9) C(9) 3.544(9) 1_555 2_656
C(15) C(16) 3.493(6) 1_555 2_666
